data_4085207
loop_
_publ_author_name
'Brill, Marcel'
'Rominger, Frank'
'Hofmann, Peter'

_publ_section_title
;
 1,2-Bis(di-tert-butylphosphino)imidazole (dtbpi): A Versatile
 Imidazole-Based, Rigid, Bulky Bisphosphine Ligand for Transition Metals
;
_journal_issue 2
_journal_name_full Organometallics
_journal_page_first 506
_journal_paper_doi 10.1021/om501145b
_journal_volume 34
_journal_year 2015
_chemical_formula_sum 'C20 H41 B F4 N2 P2'
_chemical_formula_weight 458.30
_chemical_name_common '2 in manuscript'
_chemical_name_systematic
; 
 ? 
;
_space_group_IT_number 9
_symmetry_cell_setting monoclinic
_symmetry_space_group_name_Hall 'C -2yc'
_symmetry_space_group_name_H-M 'C 1 c 1'
_atom_sites_solution_hydrogens geom
_atom_sites_solution_primary direct
_atom_sites_solution_secondary difmap
_audit_creation_method SHELXL-97
_cell_angle_alpha 90.00
_cell_angle_beta 90.923(3)
_cell_angle_gamma 90.00
_cell_formula_units_Z 4
_cell_length_a 8.7720(9)
_cell_length_b 21.253(2)
_cell_length_c 13.4777(13)
_cell_measurement_reflns_used 3101
_cell_measurement_temperature 200(2)
_cell_measurement_theta_max 22.57
_cell_measurement_theta_min 2.44
_cell_volume 2512.3(4)
_computing_cell_refinement 'Bruker SAINT'
_computing_data_collection 'Bruker APEX2'
_computing_data_reduction 'Bruker SAINT'
_computing_molecular_graphics 'Bruker SHELXTL'
_computing_publication_material 'Bruker SHELXTL'
_computing_structure_refinement 'SHELXL-97 (Sheldrick, 2008)'
_computing_structure_solution 'SHELXS-97 (Sheldrick, 2008)'
_diffrn_ambient_temperature 200(2)
_diffrn_measured_fraction_theta_full 0.997
_diffrn_measured_fraction_theta_max 0.997
_diffrn_measurement_device_type 'Bruker APEX-II Quazar'
_diffrn_measurement_method '\f and \w scans'
_diffrn_radiation_monochromator mirror
_diffrn_radiation_source 'ImuS microsource'
_diffrn_radiation_type MoK\a
_diffrn_radiation_wavelength 0.71073
_diffrn_reflns_av_R_equivalents 0.0516
_diffrn_reflns_av_sigmaI/netI 0.0685
_diffrn_reflns_limit_h_max 10
_diffrn_reflns_limit_h_min -10
_diffrn_reflns_limit_k_max 25
_diffrn_reflns_limit_k_min -24
_diffrn_reflns_limit_l_max 16
_diffrn_reflns_limit_l_min -16
_diffrn_reflns_number 11711
_diffrn_reflns_theta_full 25.05
_diffrn_reflns_theta_max 25.05
_diffrn_reflns_theta_min 1.92
_exptl_absorpt_coefficient_mu 0.211
_exptl_absorpt_correction_T_max 0.9833
_exptl_absorpt_correction_T_min 0.9670
_exptl_absorpt_correction_type multi-scan
_exptl_absorpt_process_details
;
Sheldrick, G. M. (2008). <i>SADABS</i>. University of G\"ottingen,             Germany.
;
_exptl_crystal_colour colourless
_exptl_crystal_density_diffrn 1.212
_exptl_crystal_density_method 'not measured'
_exptl_crystal_description plate
_exptl_crystal_F_000 984
_exptl_crystal_size_max 0.16
_exptl_crystal_size_mid 0.11
_exptl_crystal_size_min 0.08
_refine_diff_density_max 0.301
_refine_diff_density_min -0.263
_refine_diff_density_rms 0.051
_refine_ls_abs_structure_details 'Flack H D (1983), Acta Cryst. A39, 876-881'
_refine_ls_abs_structure_Flack 0.08(13)
_refine_ls_extinction_method none
_refine_ls_goodness_of_fit_ref 1.047
_refine_ls_hydrogen_treatment constr
_refine_ls_matrix_type full
_refine_ls_number_parameters 275
_refine_ls_number_reflns 4391
_refine_ls_number_restraints 2
_refine_ls_restrained_S_all 1.047
_refine_ls_R_factor_all 0.0767
_refine_ls_R_factor_gt 0.0559
_refine_ls_shift/su_max 0.001
_refine_ls_shift/su_mean 0.000
_refine_ls_structure_factor_coef Fsqd
_refine_ls_weighting_details 'calc w=1/[\s^2^(Fo^2^)+(0.0509P)^2^+2.4816P] where P=(Fo^2^+2Fc^2^)/3'
_refine_ls_weighting_scheme calc
_refine_ls_wR_factor_gt 0.1180
_refine_ls_wR_factor_ref 0.1306
_reflns_number_gt 3453
_reflns_number_total 4391
_reflns_threshold_expression >2sigma(I)
_cod_data_source_file om501145b_si_002.cif
_cod_data_source_block mbi35
_cod_depositor_comments
;
The following automatic conversions were performed:

'_symmetry_cell_setting' value 'Monoclinic' changed to 'monoclinic'
according to
/home/saulius/struct/COD-crude-data--automatic-downloads/rss-feeds/ACS/lib/dictionaries/cif_core.dic
dictionary named 'cif_core.dic' version 2.4.2 from 2011-04-26.

Automatic conversion script
Id: cif_fix_values 2935 2014-11-11 08:27:57Z andrius 

 Adding full bibliography for 4085206--4085216.cif.
;
_cod_original_cell_volume 2512.4(4)
_cod_original_sg_symbol_H-M Cc
_cod_database_code 4085207

loop_
_symmetry_equiv_pos_as_xyz
'x, y, z'
'x, -y, z+1/2'
'x+1/2, y+1/2, z'
'x+1/2, -y+1/2, z+1/2'

loop_
_atom_site_label
_atom_site_type_symbol
_atom_site_fract_x
_atom_site_fract_y
_atom_site_fract_z
_atom_site_U_iso_or_equiv
_atom_site_adp_type
_atom_site_occupancy
_atom_site_symmetry_multiplicity
_atom_site_calc_flag
_atom_site_refinement_flags
P1 P 0.39340(11) 0.13309(5) 0.78594(8) 0.0322(3) Uani 1 1 d .
P2 P 0.22931(13) 0.29193(5) 0.82770(9) 0.0393(3) Uani 1 1 d .
C1 C 0.4064(5) 0.20513(18) 0.7165(3) 0.0313(9) Uani 1 1 d .
N2 N 0.3440(4) 0.26479(15) 0.7291(2) 0.0310(8) Uani 1 1 d .
C3 C 0.4008(5) 0.2995(2) 0.6521(3) 0.0411(11) Uani 1 1 d .
H3 H 0.3810 0.3427 0.6395 0.049 Uiso 1 1 calc R
C4 C 0.4892(5) 0.2616(2) 0.5977(3) 0.0437(11) Uani 1 1 d .
H4 H 0.5415 0.2740 0.5397 0.052 Uiso 1 1 calc R
N5 N 0.4926(5) 0.20264(17) 0.6382(3) 0.0451(10) Uani 1 1 d .
C10 C 0.2784(6) 0.1411(2) 0.8923(3) 0.0455(12) Uani 1 1 d .
H10A H 0.2797 0.1016 0.9299 0.068 Uiso 1 1 calc R
H10B H 0.1735 0.1509 0.8715 0.068 Uiso 1 1 calc R
H10C H 0.3185 0.1752 0.9342 0.068 Uiso 1 1 calc R
C11 C 0.5893(5) 0.1152(2) 0.8324(3) 0.0420(11) Uani 1 1 d .
C12 C 0.6949(6) 0.0935(3) 0.7523(4) 0.0652(16) Uani 1 1 d .
H12A H 0.6672 0.0507 0.7319 0.098 Uiso 1 1 calc R
H12B H 0.8001 0.0938 0.7778 0.098 Uiso 1 1 calc R
H12C H 0.6860 0.1218 0.6952 0.098 Uiso 1 1 calc R
C13 C 0.5824(6) 0.0648(2) 0.9148(4) 0.0568(14) Uani 1 1 d .
H13A H 0.5198 0.0804 0.9692 0.085 Uiso 1 1 calc R
H13B H 0.6857 0.0560 0.9398 0.085 Uiso 1 1 calc R
H13C H 0.5373 0.0262 0.8877 0.085 Uiso 1 1 calc R
C14 C 0.6497(7) 0.1757(2) 0.8805(4) 0.0629(15) Uani 1 1 d .
H14A H 0.5825 0.1882 0.9344 0.094 Uiso 1 1 calc R
H14B H 0.6526 0.2092 0.8306 0.094 Uiso 1 1 calc R
H14C H 0.7528 0.1684 0.9072 0.094 Uiso 1 1 calc R
C15 C 0.3007(5) 0.0733(2) 0.7052(3) 0.0395(11) Uani 1 1 d .
C16 C 0.3804(7) 0.0641(3) 0.6069(4) 0.0741(18) Uani 1 1 d .
H16A H 0.3827 0.1041 0.5709 0.111 Uiso 1 1 calc R
H16B H 0.3249 0.0327 0.5671 0.111 Uiso 1 1 calc R
H16C H 0.4849 0.0495 0.6193 0.111 Uiso 1 1 calc R
C17 C 0.1384(7) 0.0963(3) 0.6851(6) 0.098(3) Uani 1 1 d .
H17A H 0.1414 0.1355 0.6470 0.147 Uiso 1 1 calc R
H17B H 0.0877 0.1038 0.7483 0.147 Uiso 1 1 calc R
H17C H 0.0819 0.0644 0.6472 0.147 Uiso 1 1 calc R
C18 C 0.2929(7) 0.0106(2) 0.7598(4) 0.0728(18) Uani 1 1 d .
H18A H 0.2523 0.0174 0.8262 0.109 Uiso 1 1 calc R
H18B H 0.3953 -0.0075 0.7654 0.109 Uiso 1 1 calc R
H18C H 0.2260 -0.0182 0.7228 0.109 Uiso 1 1 calc R
C21 C 0.3392(6) 0.3614(2) 0.8780(3) 0.0442(11) Uani 1 1 d .
C22 C 0.5012(9) 0.3400(4) 0.8955(8) 0.148(4) Uani 1 1 d .
H22A H 0.5466 0.3286 0.8321 0.223 Uiso 1 1 calc R
H22B H 0.5021 0.3034 0.9397 0.223 Uiso 1 1 calc R
H22C H 0.5602 0.3742 0.9263 0.223 Uiso 1 1 calc R
C23 C 0.3475(11) 0.4217(3) 0.8186(5) 0.115(3) Uani 1 1 d .
H23A H 0.4171 0.4159 0.7632 0.172 Uiso 1 1 calc R
H23B H 0.3851 0.4558 0.8614 0.172 Uiso 1 1 calc R
H23C H 0.2457 0.4324 0.7928 0.172 Uiso 1 1 calc R
C24 C 0.2717(10) 0.3766(3) 0.9762(5) 0.114(3) Uani 1 1 d .
H24A H 0.1642 0.3881 0.9668 0.171 Uiso 1 1 calc R
H24B H 0.3272 0.4119 1.0065 0.171 Uiso 1 1 calc R
H24C H 0.2794 0.3398 1.0198 0.171 Uiso 1 1 calc R
C25 C 0.0522(6) 0.3173(2) 0.7604(4) 0.0555(14) Uani 1 1 d .
C26 C -0.0174(9) 0.2561(4) 0.7227(10) 0.158(5) Uani 1 1 d .
H26A H -0.0065 0.2236 0.7739 0.237 Uiso 1 1 calc R
H26B H 0.0353 0.2426 0.6627 0.237 Uiso 1 1 calc R
H26C H -0.1257 0.2626 0.7071 0.237 Uiso 1 1 calc R
C27 C 0.0606(7) 0.3652(4) 0.6780(4) 0.092(2) Uani 1 1 d .
H27A H 0.0960 0.4055 0.7051 0.137 Uiso 1 1 calc R
H27B H -0.0408 0.3706 0.6475 0.137 Uiso 1 1 calc R
H27C H 0.1319 0.3505 0.6277 0.137 Uiso 1 1 calc R
C28 C -0.0577(7) 0.3424(3) 0.8379(6) 0.101(3) Uani 1 1 d .
H28A H -0.0224 0.3836 0.8614 0.152 Uiso 1 1 calc R
H28B H -0.0612 0.3131 0.8940 0.152 Uiso 1 1 calc R
H28C H -0.1598 0.3466 0.8081 0.152 Uiso 1 1 calc R
B1 B 0.0128(7) 0.0564(3) 1.0281(4) 0.0474(14) Uani 1 1 d .
F1 F 0.1196(4) 0.08557(14) 1.0901(2) 0.0659(8) Uani 1 1 d .
F2 F -0.1048(4) 0.03377(16) 1.0813(2) 0.0803(10) Uani 1 1 d .
F3 F -0.0417(3) 0.10200(15) 0.9619(2) 0.0697(9) Uani 1 1 d .
F4 F 0.0855(4) 0.01007(14) 0.9767(2) 0.0710(9) Uani 1 1 d .

loop_
_atom_site_aniso_label
_atom_site_aniso_U_11
_atom_site_aniso_U_22
_atom_site_aniso_U_33
_atom_site_aniso_U_23
_atom_site_aniso_U_13
_atom_site_aniso_U_12
P1 0.0369(6) 0.0251(5) 0.0347(5) 0.0019(5) 0.0016(4) 0.0012(5)
P2 0.0522(7) 0.0246(6) 0.0416(6) 0.0018(5) 0.0138(5) 0.0038(6)
C1 0.038(2) 0.024(2) 0.031(2) -0.0022(17) 0.0018(18) 0.0033(19)
N2 0.040(2) 0.0200(19) 0.0328(18) -0.0032(15) 0.0035(16) -0.0013(16)
C3 0.053(3) 0.033(3) 0.038(2) 0.004(2) 0.010(2) -0.006(2)
C4 0.060(3) 0.035(3) 0.037(2) 0.002(2) 0.013(2) 0.000(2)
N5 0.062(3) 0.028(2) 0.045(2) 0.0048(17) 0.0201(19) 0.0054(18)
C10 0.062(3) 0.027(3) 0.047(3) 0.005(2) 0.011(2) 0.004(2)
C11 0.044(3) 0.033(3) 0.048(3) 0.003(2) -0.003(2) 0.006(2)
C12 0.049(3) 0.079(4) 0.067(4) 0.006(3) 0.001(3) 0.022(3)
C13 0.066(3) 0.040(3) 0.065(3) 0.011(2) -0.012(3) 0.010(3)
C14 0.069(4) 0.038(3) 0.081(4) 0.000(3) -0.029(3) -0.004(3)
C15 0.041(3) 0.029(2) 0.049(3) -0.0036(19) -0.004(2) -0.002(2)
C16 0.097(5) 0.075(4) 0.051(3) -0.029(3) 0.009(3) -0.030(4)
C17 0.063(4) 0.065(4) 0.163(7) -0.047(4) -0.055(4) 0.015(3)
C18 0.107(5) 0.032(3) 0.078(4) -0.007(3) -0.010(4) -0.024(3)
C21 0.059(3) 0.033(3) 0.041(2) -0.002(2) 0.007(2) 0.000(2)
C22 0.098(6) 0.119(7) 0.226(10) -0.106(7) -0.080(7) 0.038(5)
C23 0.203(9) 0.069(5) 0.071(5) 0.006(3) -0.016(5) -0.076(5)
C24 0.169(8) 0.080(5) 0.094(5) -0.047(4) 0.075(5) -0.063(5)
C25 0.046(3) 0.035(3) 0.085(4) -0.012(3) 0.004(3) 0.007(2)
C26 0.074(5) 0.067(5) 0.331(15) -0.070(7) -0.090(7) 0.012(4)
C27 0.068(4) 0.149(7) 0.058(4) 0.018(4) 0.005(3) 0.044(4)
C28 0.074(5) 0.109(6) 0.123(6) 0.053(5) 0.052(4) 0.041(4)
B1 0.049(3) 0.054(4) 0.039(3) -0.002(3) -0.001(3) 0.012(3)
F1 0.076(2) 0.0574(18) 0.0633(18) -0.0060(16) -0.0199(16) 0.0047(17)
F2 0.082(2) 0.092(3) 0.068(2) 0.0066(18) 0.0234(18) -0.0179(19)
F3 0.0560(18) 0.074(2) 0.078(2) 0.0267(17) -0.0121(15) 0.0071(16)
F4 0.091(2) 0.0542(18) 0.0674(18) -0.0172(16) 0.0079(17) 0.0161(17)

loop_
_atom_type_symbol
_atom_type_description
_atom_type_scat_dispersion_real
_atom_type_scat_dispersion_imag
_atom_type_scat_source
C C 0.0033 0.0016 'International Tables Vol C Tables 4.2.6.8 and 6.1.1.4'
H H 0.0000 0.0000 'International Tables Vol C Tables 4.2.6.8 and 6.1.1.4'
B B 0.0013 0.0007 'International Tables Vol C Tables 4.2.6.8 and 6.1.1.4'
N N 0.0061 0.0033 'International Tables Vol C Tables 4.2.6.8 and 6.1.1.4'
F F 0.0171 0.0103 'International Tables Vol C Tables 4.2.6.8 and 6.1.1.4'
P P 0.1023 0.0942 'International Tables Vol C Tables 4.2.6.8 and 6.1.1.4'

loop_
_geom_angle_atom_site_label_1
_geom_angle_atom_site_label_2
_geom_angle_atom_site_label_3
_geom_angle
C10 P1 C1 112.3(2)
C10 P1 C15 106.9(2)
C1 P1 C15 108.01(19)
C10 P1 C11 106.4(2)
C1 P1 C11 106.5(2)
C15 P1 C11 116.9(2)
N2 P2 C25 102.0(2)
N2 P2 C21 103.37(18)
C25 P2 C21 111.4(2)
N5 C1 N2 111.6(3)
N5 C1 P1 115.3(3)
N2 C1 P1 133.1(3)
C3 N2 C1 104.4(3)
C3 N2 P2 127.5(3)
C1 N2 P2 128.0(3)
C4 C3 N2 108.1(4)
C4 C3 H3 126.0
N2 C3 H3 126.0
C3 C4 N5 109.9(4)
C3 C4 H4 125.0
N5 C4 H4 125.0
C1 N5 C4 106.0(3)
P1 C10 H10A 109.5
P1 C10 H10B 109.5
H10A C10 H10B 109.5
P1 C10 H10C 109.5
H10A C10 H10C 109.5
H10B C10 H10C 109.5
C12 C11 C14 110.4(5)
C12 C11 C13 109.6(4)
C14 C11 C13 107.2(4)
C12 C11 P1 113.4(3)
C14 C11 P1 106.4(3)
C13 C11 P1 109.7(3)
C11 C12 H12A 109.5
C11 C12 H12B 109.5
H12A C12 H12B 109.5
C11 C12 H12C 109.5
H12A C12 H12C 109.5
H12B C12 H12C 109.5
C11 C13 H13A 109.5
C11 C13 H13B 109.5
H13A C13 H13B 109.5
C11 C13 H13C 109.5
H13A C13 H13C 109.5
H13B C13 H13C 109.5
C11 C14 H14A 109.5
C11 C14 H14B 109.5
H14A C14 H14B 109.5
C11 C14 H14C 109.5
H14A C14 H14C 109.5
H14B C14 H14C 109.5
C16 C15 C18 109.5(4)
C16 C15 C17 109.1(5)
C18 C15 C17 108.5(5)
C16 C15 P1 113.4(3)
C18 C15 P1 109.8(3)
C17 C15 P1 106.5(3)
C15 C16 H16A 109.5
C15 C16 H16B 109.5
H16A C16 H16B 109.5
C15 C16 H16C 109.5
H16A C16 H16C 109.5
H16B C16 H16C 109.5
C15 C17 H17A 109.5
C15 C17 H17B 109.5
H17A C17 H17B 109.5
C15 C17 H17C 109.5
H17A C17 H17C 109.5
H17B C17 H17C 109.5
C15 C18 H18A 109.5
C15 C18 H18B 109.5
H18A C18 H18B 109.5
C15 C18 H18C 109.5
H18A C18 H18C 109.5
H18B C18 H18C 109.5
C24 C21 C22 108.2(6)
C24 C21 C23 108.0(5)
C22 C21 C23 106.5(6)
C24 C21 P2 106.3(4)
C22 C21 P2 107.2(4)
C23 C21 P2 120.1(4)
C21 C22 H22A 109.5
C21 C22 H22B 109.5
H22A C22 H22B 109.5
C21 C22 H22C 109.5
H22A C22 H22C 109.5
H22B C22 H22C 109.5
C21 C23 H23A 109.5
C21 C23 H23B 109.5
H23A C23 H23B 109.5
C21 C23 H23C 109.5
H23A C23 H23C 109.5
H23B C23 H23C 109.5
C21 C24 H24A 109.5
C21 C24 H24B 109.5
H24A C24 H24B 109.5
C21 C24 H24C 109.5
H24A C24 H24C 109.5
H24B C24 H24C 109.5
C27 C25 C26 110.8(7)
C27 C25 C28 107.9(5)
C26 C25 C28 105.8(6)
C27 C25 P2 120.2(4)
C26 C25 P2 104.0(4)
C28 C25 P2 107.3(4)
C25 C26 H26A 109.5
C25 C26 H26B 109.5
H26A C26 H26B 109.5
C25 C26 H26C 109.5
H26A C26 H26C 109.5
H26B C26 H26C 109.5
C25 C27 H27A 109.5
C25 C27 H27B 109.5
H27A C27 H27B 109.5
C25 C27 H27C 109.5
H27A C27 H27C 109.5
H27B C27 H27C 109.5
C25 C28 H28A 109.5
C25 C28 H28B 109.5
H28A C28 H28B 109.5
C25 C28 H28C 109.5
H28A C28 H28C 109.5
H28B C28 H28C 109.5
F2 B1 F4 112.2(5)
F2 B1 F1 110.6(4)
F4 B1 F1 108.1(4)
F2 B1 F3 109.2(4)
F4 B1 F3 109.5(4)
F1 B1 F3 107.2(4)

loop_
_geom_bond_atom_site_label_1
_geom_bond_atom_site_label_2
_geom_bond_distance
P1 C10 1.774(5)
P1 C1 1.799(4)
P1 C15 1.852(4)
P1 C11 1.859(5)
P2 N2 1.776(3)
P2 C25 1.866(6)
P2 C21 1.883(5)
C1 N5 1.309(5)
C1 N2 1.393(5)
N2 C3 1.373(5)
C3 C4 1.343(6)
C3 H3 0.9500
C4 N5 1.367(6)
C4 H4 0.9500
C10 H10A 0.9800
C10 H10B 0.9800
C10 H10C 0.9800
C11 C12 1.506(7)
C11 C14 1.531(7)
C11 C13 1.544(6)
C12 H12A 0.9800
C12 H12B 0.9800
C12 H12C 0.9800
C13 H13A 0.9800
C13 H13B 0.9800
C13 H13C 0.9800
C14 H14A 0.9800
C14 H14B 0.9800
C14 H14C 0.9800
C15 C16 1.521(6)
C15 C18 1.523(7)
C15 C17 1.526(7)
C16 H16A 0.9800
C16 H16B 0.9800
C16 H16C 0.9800
C17 H17A 0.9800
C17 H17B 0.9800
C17 H17C 0.9800
C18 H18A 0.9800
C18 H18B 0.9800
C18 H18C 0.9800
C21 C24 1.494(7)
C21 C22 1.507(8)
C21 C23 1.513(7)
C22 H22A 0.9800
C22 H22B 0.9800
C22 H22C 0.9800
C23 H23A 0.9800
C23 H23B 0.9800
C23 H23C 0.9800
C24 H24A 0.9800
C24 H24B 0.9800
C24 H24C 0.9800
C25 C27 1.509(8)
C25 C26 1.521(8)
C25 C28 1.529(8)
C26 H26A 0.9800
C26 H26B 0.9800
C26 H26C 0.9800
C27 H27A 0.9800
C27 H27B 0.9800
C27 H27C 0.9800
C28 H28A 0.9800
C28 H28B 0.9800
C28 H28C 0.9800
B1 F2 1.355(7)
B1 F4 1.368(6)
B1 F1 1.391(6)
B1 F3 1.396(6)

loop_
_geom_torsion_atom_site_label_1
_geom_torsion_atom_site_label_2
_geom_torsion_atom_site_label_3
_geom_torsion_atom_site_label_4
_geom_torsion
C10 P1 C1 N5 178.6(3)
C15 P1 C1 N5 -63.8(4)
C11 P1 C1 N5 62.5(4)
C10 P1 C1 N2 -0.6(5)
C15 P1 C1 N2 117.1(4)
C11 P1 C1 N2 -116.6(4)
N5 C1 N2 C3 -0.7(5)
P1 C1 N2 C3 178.5(4)
N5 C1 N2 P2 -176.2(3)
P1 C1 N2 P2 2.9(6)
C25 P2 N2 C3 64.1(4)
C21 P2 N2 C3 -51.7(4)
C25 P2 N2 C1 -121.4(4)
C21 P2 N2 C1 122.8(4)
C1 N2 C3 C4 0.7(5)
P2 N2 C3 C4 176.3(3)
N2 C3 C4 N5 -0.5(5)
N2 C1 N5 C4 0.4(5)
P1 C1 N5 C4 -178.9(3)
C3 C4 N5 C1 0.1(5)
C10 P1 C11 C12 167.8(4)
C1 P1 C11 C12 -72.2(4)
C15 P1 C11 C12 48.6(4)
C10 P1 C11 C14 -70.7(4)
C1 P1 C11 C14 49.3(4)
C15 P1 C11 C14 170.1(3)
C10 P1 C11 C13 45.0(4)
C1 P1 C11 C13 165.0(3)
C15 P1 C11 C13 -74.3(4)
C10 P1 C15 C16 176.1(4)
C1 P1 C15 C16 55.0(4)
C11 P1 C15 C16 -64.9(4)
C10 P1 C15 C18 -61.1(4)
C1 P1 C15 C18 177.8(4)
C11 P1 C15 C18 57.9(4)
C10 P1 C15 C17 56.2(4)
C1 P1 C15 C17 -64.9(4)
C11 P1 C15 C17 175.1(4)
N2 P2 C21 C24 -165.9(5)
C25 P2 C21 C24 85.3(5)
N2 P2 C21 C22 -50.3(5)
C25 P2 C21 C22 -159.1(5)
N2 P2 C21 C23 71.3(5)
C25 P2 C21 C23 -37.5(6)
N2 P2 C25 C27 -56.2(5)
C21 P2 C25 C27 53.6(5)
N2 P2 C25 C26 68.4(6)
C21 P2 C25 C26 178.2(6)
N2 P2 C25 C28 -179.7(4)
C21 P2 C25 C28 -70.0(4)
